data_7021220
loop_
_publ_author_name
'Fuchs, M A'
'Zevaco, T A'
'Ember, E'
'Walter, O'
'Held, I'
'Dinjus, E'
'D\"oring, M'

_publ_section_title
;
 Synthesis of cyclic carbonates from epoxides and carbon dioxide catalyzed
 by an easy-to-handle ionic iron(III) complex.
;
_journal_issue 15
_journal_name_full 'Dalton transactions (Cambridge, England : 2003)'
_journal_page_first 5322
_journal_page_last 5329
_journal_paper_doi 10.1039/c3dt32961e
_journal_volume 42
_journal_year 2013
_chemical_formula_sum 'C29 H35 Fe N9 O5'
_chemical_formula_weight 645.51
_chemical_name_systematic
;
?
;
_space_group_IT_number 2
_symmetry_cell_setting triclinic
_symmetry_space_group_name_Hall '-P 1'
_symmetry_space_group_name_H-M 'P -1'
_atom_sites_solution_hydrogens geom
_atom_sites_solution_primary direct
_atom_sites_solution_secondary difmap
_audit_creation_method SHELXL-97
_cell_angle_alpha 100.4530(10)
_cell_angle_beta 97.6860(10)
_cell_angle_gamma 91.2450(10)
_cell_formula_units_Z 2
_cell_length_a 9.6875(7)
_cell_length_b 10.7398(8)
_cell_length_c 15.2491(11)
_cell_measurement_reflns_used 6499
_cell_measurement_temperature 173(2)
_cell_measurement_theta_max 28.115
_cell_measurement_theta_min 2.567
_cell_volume 1544.5(2)
_computing_cell_refinement 'APEX II (Bruker, 2007)'
_computing_data_collection 'APEX II (Bruker, 2007)'
_computing_data_reduction 'SAINT (Bruker, 2007)'
_computing_molecular_graphics 'WINRAY (Soltek, 1997), ORTEP (Farrugia, 1997)'
_computing_structure_refinement 'SHELXL-97 (Sheldrick, 2008)'
_computing_structure_solution 'SHELXS-97 (Sheldrick, 2008)'
_diffrn_ambient_temperature 173(2)
_diffrn_detector_area_resol_mean 66
_diffrn_measured_fraction_theta_full 0.997
_diffrn_measured_fraction_theta_max 0.908
_diffrn_measurement_device_type 'Bruker Apex II Quazar'
_diffrn_radiation_monochromator graphite
_diffrn_radiation_source 'fine-focus sealed tube'
_diffrn_radiation_type MoK\a
_diffrn_radiation_wavelength 0.71073
_diffrn_reflns_av_R_equivalents 0.0294
_diffrn_reflns_av_unetI/netI 0.0342
_diffrn_reflns_limit_h_max 12
_diffrn_reflns_limit_h_min -12
_diffrn_reflns_limit_k_max 14
_diffrn_reflns_limit_k_min -14
_diffrn_reflns_limit_l_max 19
_diffrn_reflns_limit_l_min -19
_diffrn_reflns_number 23122
_diffrn_reflns_theta_full 25.00
_diffrn_reflns_theta_max 28.58
_diffrn_reflns_theta_min 1.37
_exptl_absorpt_coefficient_mu 0.542
_exptl_absorpt_correction_T_max 0.9656
_exptl_absorpt_correction_T_min 0.8453
_exptl_absorpt_correction_type multi-scan
_exptl_absorpt_process_details (sadabs)
_exptl_crystal_colour red
_exptl_crystal_density_diffrn 1.388
_exptl_crystal_density_method 'not measured'
_exptl_crystal_description quader
_exptl_crystal_F_000 676
_exptl_crystal_size_max 0.32
_exptl_crystal_size_mid 0.14
_exptl_crystal_size_min 0.07
_refine_diff_density_max 0.798
_refine_diff_density_min -0.580
_refine_diff_density_rms 0.059
_refine_ls_extinction_method none
_refine_ls_goodness_of_fit_ref 0.991
_refine_ls_hydrogen_treatment mixed
_refine_ls_matrix_type full
_refine_ls_number_parameters 413
_refine_ls_number_reflns 7165
_refine_ls_number_restraints 0
_refine_ls_restrained_S_all 0.991
_refine_ls_R_factor_all 0.0501
_refine_ls_R_factor_gt 0.0406
_refine_ls_shift/su_max 0.001
_refine_ls_shift/su_mean 0.000
_refine_ls_structure_factor_coef Fsqd
_refine_ls_weighting_details 'calc w=1/[\s^2^(Fo^2^)+(0.0635P)^2^+0.8614P] where P=(Fo^2^+2Fc^2^)/3'
_refine_ls_weighting_scheme calc
_refine_ls_wR_factor_gt 0.1094
_refine_ls_wR_factor_ref 0.1159
_reflns_number_gt 5947
_reflns_number_total 7165
_reflns_threshold_expression >2sigma(I)
_cod_data_source_file c3dt32961e.txt
_cod_data_source_block mait3
_cod_depositor_comments 'Adding full bibliography for 7021220.cif.'
_cod_original_sg_symbol_H-M P-1
_cod_database_code 7021220

loop_
_symmetry_equiv_pos_as_xyz
'x, y, z'
'-x, -y, -z'

loop_
_atom_site_label
_atom_site_type_symbol
_atom_site_fract_x
_atom_site_fract_y
_atom_site_fract_z
_atom_site_U_iso_or_equiv
_atom_site_adp_type
_atom_site_occupancy
_atom_site_symmetry_multiplicity
_atom_site_calc_flag
_atom_site_refinement_flags
Fe1 Fe 0.06233(3) 0.28523(2) 0.315807(18) 0.01904(9) Uani 1 1 d .
O1 O 0.03095(14) 0.22673(12) 0.43371(9) 0.0238(3) Uani 1 1 d .
O2 O 0.07647(15) 0.15473(13) 0.56319(9) 0.0250(3) Uani 1 1 d .
O3 O -0.09674(15) 0.40520(12) 0.28654(9) 0.0249(3) Uani 1 1 d .
O4 O -0.21604(16) 0.54895(13) 0.22122(10) 0.0306(3) Uani 1 1 d .
O5 O 0.6347(2) 0.3155(2) -0.20692(14) 0.0638(6) Uani 1 1 d .
N1 N 0.24601(16) 0.17996(14) 0.31892(11) 0.0205(3) Uani 1 1 d .
N2 N 0.14260(17) 0.32222(14) 0.20079(11) 0.0202(3) Uani 1 1 d .
N3 N 0.3737(2) 0.00405(19) 0.57998(13) 0.0342(4) Uani 1 1 d .
N4 N -0.0605(2) 0.64997(17) 0.06481(12) 0.0345(4) Uani 1 1 d .
N5 N -0.06667(18) 0.12271(15) 0.23844(11) 0.0249(4) Uani 1 1 d .
N6 N -0.20071(18) -0.05250(15) 0.20109(12) 0.0265(4) Uani 1 1 d .
N7 N 0.17886(18) 0.45437(15) 0.40138(12) 0.0258(4) Uani 1 1 d .
N8 N 0.33387(19) 0.61663(16) 0.44303(12) 0.0300(4) Uani 1 1 d .
N9 N 0.6964(2) 0.2783(2) -0.06516(15) 0.0432(5) Uani 1 1 d .
C1 C 0.1102(2) 0.17112(17) 0.48316(13) 0.0214(4) Uani 1 1 d .
C2 C 0.2399(2) 0.12002(17) 0.46397(13) 0.0211(4) Uani 1 1 d .
C3 C 0.2989(2) 0.12549(17) 0.38496(13) 0.0210(4) Uani 1 1 d .
H3 H 0.3848 0.0860 0.3792 0.031(4) Uiso 1 1 calc R
C4 C 0.3132(2) 0.05648(18) 0.52864(13) 0.0247(4) Uani 1 1 d .
C5 C -0.0540(2) 0.2071(2) 0.58596(14) 0.0280(4) Uani 1 1 d .
H5A H -0.1325 0.1674 0.5404 0.038(3) Uiso 1 1 calc R
H5B H -0.0511 0.2996 0.5871 0.038(3) Uiso 1 1 calc R
C6 C -0.0736(2) 0.1808(2) 0.67701(14) 0.0318(5) Uani 1 1 d .
H6A H -0.0764 0.0891 0.6752 0.053(3) Uiso 1 1 calc R
H6B H -0.1614 0.2151 0.6936 0.053(3) Uiso 1 1 calc R
H6C H 0.0042 0.2211 0.7217 0.053(3) Uiso 1 1 calc R
C7 C 0.3116(2) 0.17300(17) 0.24053(13) 0.0217(4) Uani 1 1 d .
C8 C 0.4230(2) 0.0970(2) 0.22024(14) 0.0296(5) Uani 1 1 d .
H8 H 0.4640 0.0491 0.2627 0.032(3) Uiso 1 1 calc R
C9 C 0.4738(2) 0.0909(2) 0.13915(15) 0.0336(5) Uani 1 1 d .
H9 H 0.5507 0.0402 0.1269 0.032(3) Uiso 1 1 calc R
C10 C 0.4138(2) 0.1579(2) 0.07574(14) 0.0304(5) Uani 1 1 d .
H10 H 0.4475 0.1512 0.0194 0.032(3) Uiso 1 1 calc R
C11 C 0.3045(2) 0.23473(18) 0.09450(13) 0.0250(4) Uani 1 1 d .
H11 H 0.2630 0.2802 0.0506 0.032(3) Uiso 1 1 calc R
C12 C 0.2546(2) 0.24611(17) 0.17702(13) 0.0204(4) Uani 1 1 d .
C13 C -0.1067(2) 0.47501(17) 0.22983(13) 0.0226(4) Uani 1 1 d .
C14 C -0.0109(2) 0.48738(17) 0.16842(13) 0.0220(4) Uani 1 1 d .
C15 C 0.1054(2) 0.41180(17) 0.15618(13) 0.0210(4) Uani 1 1 d .
H15 H 0.1608 0.4275 0.1120 0.031(4) Uiso 1 1 calc R
C16 C -0.0379(2) 0.57784(18) 0.11138(13) 0.0254(4) Uani 1 1 d .
C17 C -0.3215(2) 0.5415(2) 0.27935(16) 0.0331(5) Uani 1 1 d .
H17A H -0.3771 0.6180 0.2818 0.038(3) Uiso 1 1 calc R
H17B H -0.2755 0.5399 0.3411 0.038(3) Uiso 1 1 calc R
C18 C -0.4160(3) 0.4262(3) 0.2467(2) 0.0505(7) Uani 1 1 d .
H18A H -0.4613 0.4275 0.1854 0.053(3) Uiso 1 1 calc R
H18B H -0.4871 0.4252 0.2866 0.053(3) Uiso 1 1 calc R
H18C H -0.3617 0.3503 0.2466 0.053(3) Uiso 1 1 calc R
C19 C -0.1615(2) 0.05262(18) 0.26357(14) 0.0263(4) Uani 1 1 d .
H19 H -0.1980 0.0734 0.3189 0.041(4) Uiso 1 1 calc R
C20 C -0.1260(2) -0.0501(2) 0.13161(15) 0.0341(5) Uani 1 1 d .
H20 H -0.1305 -0.1115 0.0778 0.041(4) Uiso 1 1 calc R
C21 C -0.0440(2) 0.0579(2) 0.15514(15) 0.0330(5) Uani 1 1 d .
H21 H 0.0198 0.0851 0.1195 0.041(4) Uiso 1 1 calc R
C22 C -0.2985(2) -0.1543(2) 0.20833(18) 0.0378(5) Uani 1 1 d .
H22A H -0.3221 -0.1419 0.2697 0.063(5) Uiso 1 1 calc R
H22B H -0.2555 -0.2360 0.1945 0.063(5) Uiso 1 1 calc R
H22C H -0.3834 -0.1533 0.1656 0.063(5) Uiso 1 1 calc R
C23 C 0.2679(2) 0.52785(19) 0.37629(15) 0.0304(5) Uani 1 1 d .
H23 H 0.2851 0.5195 0.3156 0.056(5) Uiso 1 1 calc R
C24 C 0.2809(4) 0.6020(3) 0.5196(2) 0.0577(8) Uani 1 1 d .
H24 H 0.3057 0.6491 0.5789 0.056(5) Uiso 1 1 calc R
C25 C 0.1797(3) 0.4991(3) 0.4894(2) 0.0538(7) Uani 1 1 d .
H25 H 0.1214 0.4671 0.5263 0.056(5) Uiso 1 1 calc R
C26 C 0.4392(3) 0.7086(2) 0.4334(2) 0.0502(7) Uani 1 1 d .
H26A H 0.5312 0.6840 0.4580 0.062(5) Uiso 1 1 calc R
H26B H 0.4202 0.7922 0.4662 0.062(5) Uiso 1 1 calc R
H26C H 0.4378 0.7119 0.3695 0.062(5) Uiso 1 1 calc R
C27 C 0.6921(3) 0.2533(3) -0.1537(2) 0.0512(7) Uani 1 1 d .
H27 H 0.7377 0.1804 -0.1784 0.066(10) Uiso 1 1 calc R
C28 C 0.6336(4) 0.3906(3) -0.0230(2) 0.0630(8) Uani 1 1 d .
H28A H 0.7067 0.4503 0.0128 0.098(5) Uiso 1 1 calc R
H28B H 0.5691 0.3671 0.0162 0.098(5) Uiso 1 1 calc R
H28C H 0.5824 0.4307 -0.0696 0.098(5) Uiso 1 1 calc R
C29 C 0.7761(3) 0.2045(3) -0.0062(2) 0.0640(9) Uani 1 1 d .
H29A H 0.8079 0.1286 -0.0427 0.098(5) Uiso 1 1 calc R
H29B H 0.7170 0.1793 0.0355 0.098(5) Uiso 1 1 calc R
H29C H 0.8571 0.2560 0.0280 0.098(5) Uiso 1 1 calc R

loop_
_atom_site_aniso_label
_atom_site_aniso_U_11
_atom_site_aniso_U_22
_atom_site_aniso_U_33
_atom_site_aniso_U_23
_atom_site_aniso_U_13
_atom_site_aniso_U_12
Fe1 0.01954(15) 0.01904(14) 0.02033(15) 0.00715(10) 0.00396(11) 0.00427(10)
O1 0.0223(7) 0.0284(7) 0.0239(7) 0.0110(5) 0.0055(6) 0.0074(5)
O2 0.0229(7) 0.0330(7) 0.0234(7) 0.0123(6) 0.0081(6) 0.0087(6)
O3 0.0261(7) 0.0244(7) 0.0286(7) 0.0120(6) 0.0087(6) 0.0076(5)
O4 0.0310(8) 0.0315(7) 0.0375(8) 0.0182(6) 0.0154(7) 0.0156(6)
O5 0.0666(14) 0.0835(15) 0.0480(12) 0.0263(11) 0.0117(11) 0.0146(12)
N1 0.0203(8) 0.0211(7) 0.0220(8) 0.0069(6) 0.0049(6) 0.0042(6)
N2 0.0205(8) 0.0193(7) 0.0217(8) 0.0053(6) 0.0038(6) 0.0049(6)
N3 0.0289(10) 0.0478(11) 0.0324(10) 0.0191(8) 0.0098(8) 0.0147(8)
N4 0.0478(12) 0.0311(9) 0.0289(10) 0.0124(8) 0.0100(9) 0.0151(8)
N5 0.0258(9) 0.0233(8) 0.0263(9) 0.0068(6) 0.0022(7) 0.0018(6)
N6 0.0237(9) 0.0209(8) 0.0340(9) 0.0059(7) -0.0002(7) 0.0017(6)
N7 0.0262(9) 0.0231(8) 0.0276(9) 0.0024(6) 0.0051(7) 0.0008(6)
N8 0.0283(10) 0.0288(9) 0.0300(9) 0.0000(7) 0.0017(8) -0.0005(7)
N9 0.0392(12) 0.0530(12) 0.0408(12) 0.0144(10) 0.0098(10) 0.0028(9)
C1 0.0232(10) 0.0201(8) 0.0216(9) 0.0051(7) 0.0042(8) 0.0003(7)
C2 0.0213(10) 0.0217(8) 0.0214(9) 0.0070(7) 0.0024(7) 0.0030(7)
C3 0.0182(9) 0.0208(8) 0.0247(9) 0.0049(7) 0.0034(7) 0.0036(7)
C4 0.0236(10) 0.0284(10) 0.0244(10) 0.0076(8) 0.0073(8) 0.0048(8)
C5 0.0240(11) 0.0348(11) 0.0290(11) 0.0103(8) 0.0100(9) 0.0104(8)
C6 0.0312(12) 0.0391(11) 0.0288(11) 0.0108(9) 0.0106(9) 0.0103(9)
C7 0.0205(9) 0.0223(9) 0.0234(9) 0.0053(7) 0.0045(8) 0.0034(7)
C8 0.0293(11) 0.0352(11) 0.0292(11) 0.0134(9) 0.0095(9) 0.0156(9)
C9 0.0333(12) 0.0390(12) 0.0330(12) 0.0105(9) 0.0129(10) 0.0196(9)
C10 0.0332(12) 0.0370(11) 0.0237(10) 0.0062(8) 0.0109(9) 0.0111(9)
C11 0.0268(10) 0.0283(10) 0.0215(9) 0.0077(7) 0.0045(8) 0.0053(8)
C12 0.0196(9) 0.0201(8) 0.0221(9) 0.0041(7) 0.0044(7) 0.0023(7)
C13 0.0232(10) 0.0195(8) 0.0253(10) 0.0046(7) 0.0033(8) 0.0044(7)
C14 0.0261(10) 0.0202(8) 0.0216(9) 0.0075(7) 0.0044(8) 0.0053(7)
C15 0.0228(10) 0.0217(8) 0.0195(9) 0.0052(7) 0.0047(7) 0.0026(7)
C16 0.0292(11) 0.0249(9) 0.0236(10) 0.0047(8) 0.0070(8) 0.0094(8)
C17 0.0314(12) 0.0362(11) 0.0390(12) 0.0154(9) 0.0168(10) 0.0156(9)
C18 0.0313(14) 0.0672(18) 0.0540(17) 0.0139(14) 0.0067(12) -0.0024(12)
C19 0.0254(10) 0.0228(9) 0.0314(11) 0.0063(8) 0.0051(9) 0.0035(7)
C20 0.0372(13) 0.0318(11) 0.0312(11) 0.0014(9) 0.0033(10) 0.0000(9)
C21 0.0379(13) 0.0315(11) 0.0291(11) 0.0032(9) 0.0068(10) -0.0031(9)
C22 0.0340(12) 0.0230(10) 0.0562(15) 0.0090(10) 0.0037(11) -0.0028(9)
C23 0.0262(11) 0.0272(10) 0.0351(12) 0.0008(8) 0.0018(9) -0.0010(8)
C24 0.083(2) 0.0520(16) 0.0433(16) 0.0151(13) 0.0172(15) 0.0181(15)
C25 0.066(2) 0.0501(15) 0.0462(16) 0.0093(12) 0.0105(14) -0.0040(14)
C26 0.0337(14) 0.0413(13) 0.0704(19) -0.0067(13) 0.0144(13) -0.0108(11)
C27 0.0487(17) 0.0542(16) 0.0548(17) 0.0108(13) 0.0211(14) 0.0058(13)
C28 0.083(2) 0.0531(17) 0.0548(18) 0.0032(14) 0.0272(17) 0.0001(16)
C29 0.0485(18) 0.083(2) 0.070(2) 0.0430(18) 0.0061(16) 0.0008(16)

loop_
_atom_type_symbol
_atom_type_description
_atom_type_scat_dispersion_real
_atom_type_scat_dispersion_imag
_atom_type_scat_source
C C 0.0033 0.0016 'International Tables Vol C Tables 4.2.6.8 and 6.1.1.4'
H H 0.0000 0.0000 'International Tables Vol C Tables 4.2.6.8 and 6.1.1.4'
N N 0.0061 0.0033 'International Tables Vol C Tables 4.2.6.8 and 6.1.1.4'
O O 0.0106 0.0060 'International Tables Vol C Tables 4.2.6.8 and 6.1.1.4'
Fe Fe 0.3463 0.8444 'International Tables Vol C Tables 4.2.6.8 and 6.1.1.4'

loop_
_geom_angle_atom_site_label_1
_geom_angle_atom_site_label_2
_geom_angle_atom_site_label_3
_geom_angle
O1 Fe1 O3 107.22(5)
O1 Fe1 N2 165.41(6)
O3 Fe1 N2 87.19(6)
O1 Fe1 N1 87.13(6)
O3 Fe1 N1 165.42(6)
N2 Fe1 N1 78.37(6)
O1 Fe1 N5 89.82(6)
O3 Fe1 N5 90.04(6)
N2 Fe1 N5 92.45(6)
N1 Fe1 N5 92.57(6)
O1 Fe1 N7 87.17(6)
O3 Fe1 N7 87.20(6)
N2 Fe1 N7 91.42(6)
N1 Fe1 N7 91.10(6)
N5 Fe1 N7 175.13(6)
C1 O1 Fe1 129.45(13)
C1 O2 C5 115.64(15)
C13 O3 Fe1 128.49(13)
C13 O4 C17 117.39(16)
C3 N1 C7 120.59(16)
C3 N1 Fe1 125.73(13)
C7 N1 Fe1 113.68(12)
C15 N2 C12 119.63(16)
C15 N2 Fe1 126.15(13)
C12 N2 Fe1 114.02(12)
C19 N5 C21 104.93(17)
C19 N5 Fe1 129.75(14)
C21 N5 Fe1 124.33(14)
C19 N6 C20 107.36(17)
C19 N6 C22 126.62(19)
C20 N6 C22 125.92(18)
C23 N7 C25 105.0(2)
C23 N7 Fe1 126.20(14)
C25 N7 Fe1 128.71(17)
C23 N8 C24 106.5(2)
C23 N8 C26 125.5(2)
C24 N8 C26 128.0(2)
C27 N9 C28 119.7(3)
C27 N9 C29 122.4(3)
C28 N9 C29 117.6(3)
O1 C1 O2 120.04(17)
O1 C1 C2 126.10(18)
O2 C1 C2 113.86(16)
C3 C2 C4 117.83(17)
C3 C2 C1 124.90(17)
C4 C2 C1 117.26(17)
N1 C3 C2 125.93(18)
N1 C3 H3 117.0
C2 C3 H3 117.0
N3 C4 C2 178.9(2)
O2 C5 C6 108.12(16)
O2 C5 H5A 110.1
C6 C5 H5A 110.1
O2 C5 H5B 110.1
C6 C5 H5B 110.1
H5A C5 H5B 108.4
C5 C6 H6A 109.5
C5 C6 H6B 109.5
H6A C6 H6B 109.5
C5 C6 H6C 109.5
H6A C6 H6C 109.5
H6B C6 H6C 109.5
C8 C7 N1 125.26(17)
C8 C7 C12 118.47(18)
N1 C7 C12 116.22(16)
C9 C8 C7 120.75(19)
C9 C8 H8 119.6
C7 C8 H8 119.6
C8 C9 C10 120.53(19)
C8 C9 H9 119.7
C10 C9 H9 119.7
C9 C10 C11 119.85(19)
C9 C10 H10 120.1
C11 C10 H10 120.1
C10 C11 C12 120.72(19)
C10 C11 H11 119.6
C12 C11 H11 119.6
C11 C12 C7 119.55(17)
C11 C12 N2 123.92(17)
C7 C12 N2 116.43(16)
O3 C13 O4 120.62(18)
O3 C13 C14 126.46(18)
O4 C13 C14 112.92(17)
C15 C14 C16 117.15(17)
C15 C14 C13 125.01(17)
C16 C14 C13 117.76(17)
N2 C15 C14 125.12(18)
N2 C15 H15 117.4
C14 C15 H15 117.4
N4 C16 C14 179.3(2)
O4 C17 C18 111.62(19)
O4 C17 H17A 109.3
C18 C17 H17A 109.3
O4 C17 H17B 109.3
C18 C17 H17B 109.3
H17A C17 H17B 108.0
C17 C18 H18A 109.5
C17 C18 H18B 109.5
H18A C18 H18B 109.5
C17 C18 H18C 109.5
H18A C18 H18C 109.5
H18B C18 H18C 109.5
N5 C19 N6 111.71(19)
N5 C19 H19 124.1
N6 C19 H19 124.1
C21 C20 N6 105.86(19)
C21 C20 H20 127.1
N6 C20 H20 127.1
C20 C21 N5 110.1(2)
C20 C21 H21 124.9
N5 C21 H21 124.9
N6 C22 H22A 109.5
N6 C22 H22B 109.5
H22A C22 H22B 109.5
N6 C22 H22C 109.5
H22A C22 H22C 109.5
H22B C22 H22C 109.5
N7 C23 N8 114.5(2)
N7 C23 H23 122.8
N8 C23 H23 122.8
N8 C24 C25 103.7(2)
N8 C24 H24 128.1
C25 C24 H24 128.1
N7 C25 C24 110.2(3)
N7 C25 H25 124.9
C24 C25 H25 124.9
N8 C26 H26A 109.5
N8 C26 H26B 109.5
H26A C26 H26B 109.5
N8 C26 H26C 109.5
H26A C26 H26C 109.5
H26B C26 H26C 109.5
O5 C27 N9 126.1(3)
O5 C27 H27 117.0
N9 C27 H27 117.0
N9 C28 H28A 109.5
N9 C28 H28B 109.5
H28A C28 H28B 109.5
N9 C28 H28C 109.5
H28A C28 H28C 109.5
H28B C28 H28C 109.5
N9 C29 H29A 109.5
N9 C29 H29B 109.5
H29A C29 H29B 109.5
N9 C29 H29C 109.5
H29A C29 H29C 109.5
H29B C29 H29C 109.5

loop_
_geom_bond_atom_site_label_1
_geom_bond_atom_site_label_2
_geom_bond_distance
Fe1 O1 2.0657(14)
Fe1 O3 2.0845(13)
Fe1 N2 2.1078(16)
Fe1 N1 2.1286(16)
Fe1 N5 2.1826(16)
Fe1 N7 2.2213(16)
O1 C1 1.243(2)
O2 C1 1.345(2)
O2 C5 1.453(2)
O3 C13 1.239(2)
O4 C13 1.344(2)
O4 C17 1.449(3)
O5 C27 1.227(3)
N1 C3 1.307(2)
N1 C7 1.418(2)
N2 C15 1.306(2)
N2 C12 1.419(2)
N3 C4 1.151(3)
N4 C16 1.148(3)
N5 C19 1.314(3)
N5 C21 1.381(3)
N6 C19 1.349(3)
N6 C20 1.364(3)
N6 C22 1.460(3)
N7 C23 1.297(3)
N7 C25 1.339(3)
N8 C23 1.342(3)
N8 C24 1.369(3)
N8 C26 1.445(3)
N9 C27 1.323(4)
N9 C28 1.447(4)
N9 C29 1.460(4)
C1 C2 1.426(3)
C2 C3 1.411(3)
C2 C4 1.421(3)
C3 H3 0.9500
C5 C6 1.501(3)
C5 H5A 0.9900
C5 H5B 0.9900
C6 H6A 0.9800
C6 H6B 0.9800
C6 H6C 0.9800
C7 C8 1.401(3)
C7 C12 1.418(3)
C8 C9 1.382(3)
C8 H8 0.9500
C9 C10 1.382(3)
C9 H9 0.9500
C10 C11 1.385(3)
C10 H10 0.9500
C11 C12 1.393(3)
C11 H11 0.9500
C13 C14 1.424(3)
C14 C15 1.416(3)
C14 C16 1.423(3)
C15 H15 0.9500
C17 C18 1.492(3)
C17 H17A 0.9900
C17 H17B 0.9900
C18 H18A 0.9800
C18 H18B 0.9800
C18 H18C 0.9800
C19 H19 0.9500
C20 C21 1.356(3)
C20 H20 0.9500
C21 H21 0.9500
C22 H22A 0.9800
C22 H22B 0.9800
C22 H22C 0.9800
C23 H23 0.9500
C24 C25 1.429(4)
C24 H24 0.9500
C25 H25 0.9500
C26 H26A 0.9800
C26 H26B 0.9800
C26 H26C 0.9800
C27 H27 0.9500
C28 H28A 0.9800
C28 H28B 0.9800
C28 H28C 0.9800
C29 H29A 0.9800
C29 H29B 0.9800
C29 H29C 0.9800
